data_2235376
loop_
_publ_author_name
'Asiri, Abdullah M.'
'Faidallah, Hassan M.'
'Zayed, Mohie E. M.'
'Ng, Seik Weng'
'Tiekink, Edward R. T.'

_publ_section_title
;
 2-[(<i>E</i>)-4-Methoxybenzylidene]-1,2,3,4-tetrahydronaphthalen-1-one
;
_journal_coeditor_code BT5948
_journal_issue 7
_journal_name_full 'Acta Crystallographica Section E'
_journal_page_first o2190
_journal_paper_doi 10.1107/S160053681202805X
_journal_volume 68
_journal_year 2012
_chemical_formula_iupac 'C18 H16 O2'
_chemical_formula_moiety 'C18 H16 O2'
_chemical_formula_sum 'C18 H16 O2'
_chemical_formula_weight 264.31
_chemical_name_systematic
;
2-[(<i>E</i>)-4-Methoxybenzylidene]-1,2,3,4-tetrahydronaphthalen-1-one
;
_space_group_IT_number 14
_symmetry_cell_setting monoclinic
_symmetry_space_group_name_Hall '-P 2yn'
_symmetry_space_group_name_H-M 'P 1 21/n 1'
_atom_sites_solution_hydrogens geom
_atom_sites_solution_primary direct
_atom_sites_solution_secondary difmap
_audit_creation_method SHELXL-97
_cell_angle_alpha 90.00
_cell_angle_beta 93.757(5)
_cell_angle_gamma 90.00
_cell_formula_units_Z 8
_cell_length_a 6.8289(4)
_cell_length_b 14.7444(8)
_cell_length_c 26.7258(14)
_cell_measurement_reflns_used 3418
_cell_measurement_temperature 100(2)
_cell_measurement_theta_max 27.5012
_cell_measurement_theta_min 2.6701
_cell_volume 2685.2(3)
_computing_cell_refinement 'CrysAlis PRO (Agilent, 2012)'
_computing_data_collection 'CrysAlis PRO (Agilent, 2012)'
_computing_data_reduction 'CrysAlis PRO (Agilent, 2012)'
_computing_molecular_graphics 'ORTEP-3 (Farrugia, 1997) and DIAMOND (Brandenburg, 2006)'
_computing_publication_material 'publCIF (Westrip, 2010)'
_computing_structure_refinement 'SHELXL97 (Sheldrick, 2008)'
_computing_structure_solution 'SHELXS97 (Sheldrick, 2008)'
_diffrn_ambient_temperature 100(2)
_diffrn_detector_area_resol_mean 10.4041
_diffrn_measured_fraction_theta_full 0.998
_diffrn_measured_fraction_theta_max 0.998
_diffrn_measurement_device_type 'Agilent SuperNova Dual diffractometer with an Atlas detector'
_diffrn_measurement_method '\w scan'
_diffrn_radiation_monochromator Mirror
_diffrn_radiation_source 'SuperNova (Mo) X-ray Source'
_diffrn_radiation_type MoK\a
_diffrn_radiation_wavelength 0.71073
_diffrn_reflns_av_R_equivalents 0.0536
_diffrn_reflns_av_sigmaI/netI 0.0703
_diffrn_reflns_limit_h_max 8
_diffrn_reflns_limit_h_min -8
_diffrn_reflns_limit_k_max 15
_diffrn_reflns_limit_k_min -19
_diffrn_reflns_limit_l_max 27
_diffrn_reflns_limit_l_min -34
_diffrn_reflns_number 18691
_diffrn_reflns_theta_full 27.56
_diffrn_reflns_theta_max 27.56
_diffrn_reflns_theta_min 2.68
_diffrn_standards_decay_% 0
_diffrn_standards_interval_count 0
_diffrn_standards_interval_time 0
_diffrn_standards_number 0
_exptl_absorpt_coefficient_mu 0.084
_exptl_absorpt_correction_T_max 1.00000
_exptl_absorpt_correction_T_min 0.76602
_exptl_absorpt_correction_type multi-scan
_exptl_absorpt_process_details '(CrysAlis PRO; Agilent, 2012)'
_exptl_crystal_colour light-yellow
_exptl_crystal_density_diffrn 1.308
_exptl_crystal_density_method 'not measured'
_exptl_crystal_description prism
_exptl_crystal_F_000 1120
_exptl_crystal_size_max 0.40
_exptl_crystal_size_mid 0.20
_exptl_crystal_size_min 0.10
_refine_diff_density_max 0.270
_refine_diff_density_min -0.249
_refine_ls_extinction_method none
_refine_ls_goodness_of_fit_ref 0.992
_refine_ls_hydrogen_treatment constr
_refine_ls_matrix_type full
_refine_ls_number_parameters 361
_refine_ls_number_reflns 6195
_refine_ls_number_restraints 0
_refine_ls_restrained_S_all 0.992
_refine_ls_R_factor_all 0.1046
_refine_ls_R_factor_gt 0.0552
_refine_ls_shift/su_max 0.000
_refine_ls_shift/su_mean 0.000
_refine_ls_structure_factor_coef Fsqd
_refine_ls_weighting_details 'calc w=1/[\s^2^(Fo^2^)+(0.1000P)^2^] where P=(Fo^2^+2Fc^2^)/3'
_refine_ls_weighting_scheme calc
_refine_ls_wR_factor_gt 0.1440
_refine_ls_wR_factor_ref 0.1867
_reflns_number_gt 3813
_reflns_number_total 6195
_reflns_threshold_expression I>2\s(I)
_cod_data_source_file bt5948.cif
_cod_data_source_block I
_cod_original_sg_symbol_H-M 'P 21/n'
_cod_database_code 2235376
_cod_database_fobs_code 2235376

loop_
_symmetry_equiv_pos_as_xyz
'x, y, z'
'-x+1/2, y+1/2, -z+1/2'
'-x, -y, -z'
'x-1/2, -y-1/2, z-1/2'

loop_
_atom_site_type_symbol
_atom_site_label
_atom_site_fract_x
_atom_site_fract_y
_atom_site_fract_z
_atom_site_U_iso_or_equiv
_atom_site_adp_type
_atom_site_calc_flag
_atom_site_refinement_flags
_atom_site_occupancy
_atom_site_symmetry_multiplicity
O O1 0.6701(2) 0.77015(11) 0.24286(5) 0.0275(4) Uani d . 1 1
O O2 -0.2580(2) 0.79768(10) 0.02451(5) 0.0278(4) Uani d . 1 1
O O3 1.2130(2) 0.55355(11) 0.26086(6) 0.0292(4) Uani d . 1 1
O O4 0.2783(2) 0.52827(10) 0.04328(5) 0.0268(4) Uani d . 1 1
C C1 0.5156(3) 0.78348(13) 0.26276(8) 0.0191(5) Uani d . 1 1
C C2 0.5128(3) 0.78434(13) 0.31863(7) 0.0192(5) Uani d . 1 1
C C3 0.6731(3) 0.74880(14) 0.34768(8) 0.0255(5) Uani d . 1 1
H H3 0.7842 0.7269 0.3318 0.031 Uiso calc R 1 1
C C4 0.6701(4) 0.74553(15) 0.39950(8) 0.0293(5) Uani d . 1 1
H H4 0.7778 0.7204 0.4191 0.035 Uiso calc R 1 1
C C5 0.5088(4) 0.77917(15) 0.42253(8) 0.0289(5) Uani d . 1 1
H H5 0.5069 0.7775 0.4580 0.035 Uiso calc R 1 1
C C6 0.3502(3) 0.81528(14) 0.39402(8) 0.0246(5) Uani d . 1 1
H H6 0.2412 0.8386 0.4103 0.029 Uiso calc R 1 1
C C7 0.3488(3) 0.81776(13) 0.34180(8) 0.0205(5) Uani d . 1 1
C C8 0.1784(3) 0.85520(14) 0.30966(7) 0.0207(5) Uani d . 1 1
H H8A 0.2059 0.9189 0.3008 0.025 Uiso calc R 1 1
H H8B 0.0590 0.8545 0.3288 0.025 Uiso calc R 1 1
C C9 0.1421(3) 0.79936(14) 0.26173(8) 0.0203(5) Uani d . 1 1
H H9A 0.1016 0.7372 0.2705 0.024 Uiso calc R 1 1
H H9B 0.0343 0.8271 0.2404 0.024 Uiso calc R 1 1
C C10 0.3253(3) 0.79488(13) 0.23293(8) 0.0186(4) Uani d . 1 1
C C11 0.3302(3) 0.80015(13) 0.18286(7) 0.0188(5) Uani d . 1 1
H H11 0.4575 0.8033 0.1706 0.023 Uiso calc R 1 1
C C12 0.1669(3) 0.80180(13) 0.14431(7) 0.0191(5) Uani d . 1 1
C C13 0.1890(3) 0.84882(14) 0.09931(7) 0.0208(5) Uani d . 1 1
H H13 0.3059 0.8822 0.0953 0.025 Uiso calc R 1 1
C C14 0.0440(3) 0.84745(14) 0.06078(8) 0.0216(5) Uani d . 1 1
H H14 0.0606 0.8809 0.0310 0.026 Uiso calc R 1 1
C C15 -0.1261(3) 0.79728(14) 0.06547(7) 0.0209(5) Uani d . 1 1
C C16 -0.1524(3) 0.74988(14) 0.10958(7) 0.0205(5) Uani d . 1 1
H H16 -0.2689 0.7159 0.1131 0.025 Uiso calc R 1 1
C C17 -0.0066(3) 0.75278(13) 0.14846(7) 0.0192(5) Uani d . 1 1
H H17 -0.0254 0.7206 0.1786 0.023 Uiso calc R 1 1
C C18 -0.4166(3) 0.73482(16) 0.02424(9) 0.0307(5) Uani d . 1 1
H H18A -0.5007 0.7424 -0.0066 0.046 Uiso calc R 1 1
H H18B -0.4935 0.7460 0.0533 0.046 Uiso calc R 1 1
H H18C -0.3647 0.6728 0.0258 0.046 Uiso calc R 1 1
C C19 1.0573(3) 0.54246(13) 0.28040(8) 0.0193(5) Uani d . 1 1
C C20 1.0499(3) 0.54485(13) 0.33611(8) 0.0191(5) Uani d . 1 1
C C21 1.2083(3) 0.58197(14) 0.36510(8) 0.0245(5) Uani d . 1 1
H H21 1.3201 0.6033 0.3493 0.029 Uiso calc R 1 1
C C22 1.2022(3) 0.58761(14) 0.41678(8) 0.0274(5) Uani d . 1 1
H H22 1.3095 0.6130 0.4365 0.033 Uiso calc R 1 1
C C23 1.0381(3) 0.55593(14) 0.43966(8) 0.0268(5) Uani d . 1 1
H H23 1.0329 0.5605 0.4750 0.032 Uiso calc R 1 1
C C24 0.8820(3) 0.51760(14) 0.41117(8) 0.0234(5) Uani d . 1 1
H H24 0.7722 0.4949 0.4273 0.028 Uiso calc R 1 1
C C25 0.8846(3) 0.51211(14) 0.35905(8) 0.0199(5) Uani d . 1 1
C C26 0.7168(3) 0.47224(14) 0.32696(8) 0.0225(5) Uani d . 1 1
H H26A 0.5962 0.4737 0.3456 0.027 Uiso calc R 1 1
H H26B 0.7462 0.4081 0.3194 0.027 Uiso calc R 1 1
C C27 0.6822(3) 0.52514(14) 0.27784(7) 0.0201(5) Uani d . 1 1
H H27A 0.5783 0.4948 0.2564 0.024 Uiso calc R 1 1
H H27B 0.6365 0.5871 0.2852 0.024 Uiso calc R 1 1
C C28 0.8670(3) 0.53087(13) 0.25012(7) 0.0184(5) Uani d . 1 1
C C29 0.8732(3) 0.52698(13) 0.19981(8) 0.0197(5) Uani d . 1 1
H H29 1.0006 0.5245 0.1876 0.024 Uiso calc R 1 1
C C30 0.7102(3) 0.52606(13) 0.16160(7) 0.0185(4) Uani d . 1 1
C C31 0.7301(3) 0.47902(14) 0.11619(8) 0.0214(5) Uani d . 1 1
H H31 0.8470 0.4458 0.1118 0.026 Uiso calc R 1 1
C C32 0.5845(3) 0.48000(14) 0.07810(8) 0.0221(5) Uani d . 1 1
H H32 0.6005 0.4471 0.0481 0.027 Uiso calc R 1 1
C C33 0.4132(3) 0.52956(14) 0.08374(8) 0.0214(5) Uani d . 1 1
C C34 0.3894(3) 0.57657(14) 0.12784(7) 0.0207(5) Uani d . 1 1
H H34 0.2727 0.6102 0.1317 0.025 Uiso calc R 1 1
C C35 0.5359(3) 0.57460(14) 0.16638(7) 0.0203(5) Uani d . 1 1
H H35 0.5176 0.6067 0.1965 0.024 Uiso calc R 1 1
C C36 0.1135(3) 0.58699(15) 0.04526(8) 0.0268(5) Uani d . 1 1
H H36A 0.0275 0.5796 0.0147 0.040 Uiso calc R 1 1
H H36B 0.1586 0.6500 0.0479 0.040 Uiso calc R 1 1
H H36C 0.0408 0.5718 0.0746 0.040 Uiso calc R 1 1

loop_
_atom_site_aniso_label
_atom_site_aniso_U_11
_atom_site_aniso_U_22
_atom_site_aniso_U_33
_atom_site_aniso_U_12
_atom_site_aniso_U_13
_atom_site_aniso_U_23
O1 0.0184(8) 0.0352(9) 0.0293(9) 0.0018(7) 0.0038(7) -0.0026(7)
O2 0.0298(9) 0.0303(9) 0.0224(8) -0.0040(7) -0.0051(7) 0.0049(6)
O3 0.0190(8) 0.0375(10) 0.0316(9) -0.0025(7) 0.0057(7) -0.0020(7)
O4 0.0313(9) 0.0285(9) 0.0200(8) 0.0075(7) -0.0034(7) -0.0018(6)
C1 0.0190(11) 0.0134(10) 0.0248(11) 0.0002(8) 0.0009(9) -0.0007(8)
C2 0.0211(11) 0.0151(10) 0.0209(11) -0.0019(8) -0.0016(9) 0.0001(8)
C3 0.0256(12) 0.0184(11) 0.0320(13) -0.0009(9) -0.0017(10) -0.0032(9)
C4 0.0392(14) 0.0192(12) 0.0275(12) -0.0014(10) -0.0125(11) 0.0008(9)
C5 0.0428(15) 0.0212(12) 0.0222(12) -0.0095(10) -0.0032(11) 0.0017(9)
C6 0.0301(13) 0.0182(11) 0.0258(12) -0.0049(9) 0.0057(10) -0.0001(9)
C7 0.0228(12) 0.0161(11) 0.0227(11) -0.0065(8) 0.0022(9) -0.0016(8)
C8 0.0188(11) 0.0207(11) 0.0230(11) 0.0024(8) 0.0034(9) -0.0009(8)
C9 0.0163(11) 0.0214(11) 0.0231(11) 0.0001(8) 0.0007(9) -0.0002(8)
C10 0.0163(11) 0.0155(10) 0.0240(11) 0.0015(8) 0.0019(9) -0.0009(8)
C11 0.0163(11) 0.0173(11) 0.0231(11) 0.0010(8) 0.0031(9) -0.0018(8)
C12 0.0186(11) 0.0162(11) 0.0227(11) 0.0024(8) 0.0035(9) -0.0023(8)
C13 0.0229(12) 0.0174(11) 0.0226(11) -0.0006(9) 0.0044(9) -0.0019(8)
C14 0.0273(12) 0.0191(11) 0.0185(11) 0.0019(9) 0.0028(9) 0.0023(8)
C15 0.0239(12) 0.0201(11) 0.0186(11) 0.0036(9) 0.0006(9) -0.0010(8)
C16 0.0204(11) 0.0176(11) 0.0237(12) -0.0002(8) 0.0024(9) -0.0017(8)
C17 0.0229(11) 0.0176(11) 0.0175(11) 0.0028(8) 0.0039(9) 0.0003(8)
C18 0.0262(13) 0.0367(14) 0.0280(13) -0.0040(10) -0.0058(10) 0.0001(10)
C19 0.0167(11) 0.0141(10) 0.0270(12) -0.0012(8) 0.0019(9) -0.0009(8)
C20 0.0211(11) 0.0144(10) 0.0218(11) 0.0017(8) 0.0013(9) 0.0021(8)
C21 0.0209(12) 0.0193(12) 0.0328(13) -0.0026(9) -0.0023(10) 0.0012(9)
C22 0.0332(13) 0.0192(12) 0.0288(13) -0.0052(10) -0.0054(10) 0.0012(9)
C23 0.0388(14) 0.0186(12) 0.0226(12) -0.0022(10) -0.0003(10) -0.0003(9)
C24 0.0284(12) 0.0177(11) 0.0244(12) -0.0012(9) 0.0043(10) 0.0001(8)
C25 0.0211(11) 0.0158(10) 0.0228(11) 0.0032(8) 0.0011(9) 0.0009(8)
C26 0.0208(11) 0.0224(12) 0.0246(11) -0.0017(9) 0.0039(9) 0.0003(9)
C27 0.0186(11) 0.0202(11) 0.0217(11) -0.0009(9) 0.0028(9) 0.0003(8)
C28 0.0171(11) 0.0148(10) 0.0233(11) -0.0012(8) 0.0023(9) 0.0009(8)
C29 0.0201(11) 0.0148(11) 0.0246(11) -0.0008(8) 0.0047(9) 0.0007(8)
C30 0.0209(11) 0.0161(10) 0.0190(11) -0.0016(8) 0.0048(9) 0.0028(8)
C31 0.0233(12) 0.0190(11) 0.0226(11) 0.0045(9) 0.0070(9) 0.0035(8)
C32 0.0299(12) 0.0197(11) 0.0169(11) 0.0030(9) 0.0040(9) -0.0010(8)
C33 0.0261(12) 0.0190(11) 0.0191(11) -0.0007(9) 0.0002(9) 0.0035(8)
C34 0.0219(11) 0.0181(11) 0.0226(11) 0.0041(9) 0.0049(9) 0.0017(8)
C35 0.0255(12) 0.0177(11) 0.0183(11) 0.0009(9) 0.0044(9) 0.0009(8)
C36 0.0251(12) 0.0270(12) 0.0279(12) 0.0031(10) -0.0026(10) 0.0032(9)

loop_
_atom_type_symbol
_atom_type_description
_atom_type_scat_dispersion_real
_atom_type_scat_dispersion_imag
_atom_type_scat_source
C C 0.0033 0.0016 'International Tables Vol C Tables 4.2.6.8 and 6.1.1.4'
H H 0.0000 0.0000 'International Tables Vol C Tables 4.2.6.8 and 6.1.1.4'
O O 0.0106 0.0060 'International Tables Vol C Tables 4.2.6.8 and 6.1.1.4'

loop_
_geom_angle_atom_site_label_1
_geom_angle_atom_site_label_2
_geom_angle_atom_site_label_3
_geom_angle
C15 O2 C18 117.43(16)
C33 O4 C36 116.96(16)
O1 C1 C10 122.05(18)
O1 C1 C2 120.08(19)
C10 C1 C2 117.80(17)
C3 C2 C7 120.22(19)
C3 C2 C1 119.34(18)
C7 C2 C1 120.41(18)
C4 C3 C2 120.3(2)
C4 C3 H3 119.9
C2 C3 H3 119.9
C5 C4 C3 119.6(2)
C5 C4 H4 120.2
C3 C4 H4 120.2
C4 C5 C6 120.5(2)
C4 C5 H5 119.8
C6 C5 H5 119.8
C5 C6 C7 120.8(2)
C5 C6 H6 119.6
C7 C6 H6 119.6
C6 C7 C2 118.61(19)
C6 C7 C8 122.30(18)
C2 C7 C8 119.09(18)
C7 C8 C9 110.93(17)
C7 C8 H8A 109.5
C9 C8 H8A 109.5
C7 C8 H8B 109.5
C9 C8 H8B 109.5
H8A C8 H8B 108.0
C10 C9 C8 110.85(17)
C10 C9 H9A 109.5
C8 C9 H9A 109.5
C10 C9 H9B 109.5
C8 C9 H9B 109.5
H9A C9 H9B 108.1
C11 C10 C1 117.53(18)
C11 C10 C9 125.45(19)
C1 C10 C9 117.02(17)
C10 C11 C12 129.27(19)
C10 C11 H11 115.4
C12 C11 H11 115.4
C17 C12 C13 117.51(19)
C17 C12 C11 122.97(18)
C13 C12 C11 119.34(18)
C14 C13 C12 121.27(19)
C14 C13 H13 119.4
C12 C13 H13 119.4
C13 C14 C15 120.21(19)
C13 C14 H14 119.9
C15 C14 H14 119.9
O2 C15 C14 115.78(18)
O2 C15 C16 124.29(19)
C14 C15 C16 119.9(2)
C15 C16 C17 119.39(19)
C15 C16 H16 120.3
C17 C16 H16 120.3
C16 C17 C12 121.67(19)
C16 C17 H17 119.2
C12 C17 H17 119.2
O2 C18 H18A 109.5
O2 C18 H18B 109.5
H18A C18 H18B 109.5
O2 C18 H18C 109.5
H18A C18 H18C 109.5
H18B C18 H18C 109.5
O3 C19 C20 120.56(19)
O3 C19 C28 122.16(19)
C20 C19 C28 117.21(17)
C21 C20 C25 120.44(19)
C21 C20 C19 119.04(18)
C25 C20 C19 120.51(18)
C22 C21 C20 120.1(2)
C22 C21 H21 119.9
C20 C21 H21 119.9
C21 C22 C23 119.7(2)
C21 C22 H22 120.2
C23 C22 H22 120.2
C24 C23 C22 120.5(2)
C24 C23 H23 119.8
C22 C23 H23 119.8
C23 C24 C25 120.7(2)
C23 C24 H24 119.6
C25 C24 H24 119.6
C24 C25 C20 118.59(19)
C24 C25 C26 122.15(18)
C20 C25 C26 119.27(18)
C25 C26 C27 111.00(17)
C25 C26 H26A 109.4
C27 C26 H26A 109.4
C25 C26 H26B 109.4
C27 C26 H26B 109.4
H26A C26 H26B 108.0
C28 C27 C26 111.27(17)
C28 C27 H27A 109.4
C26 C27 H27A 109.4
C28 C27 H27B 109.4
C26 C27 H27B 109.4
H27A C27 H27B 108.0
C29 C28 C19 117.47(18)
C29 C28 C27 124.72(19)
C19 C28 C27 117.81(17)
C28 C29 C30 128.69(19)
C28 C29 H29 115.7
C30 C29 H29 115.7
C35 C30 C31 117.31(19)
C35 C30 C29 122.98(18)
C31 C30 C29 119.60(18)
C32 C31 C30 121.70(19)
C32 C31 H31 119.1
C30 C31 H31 119.1
C31 C32 C33 119.71(19)
C31 C32 H32 120.1
C33 C32 H32 120.1
O4 C33 C34 124.49(19)
O4 C33 C32 115.54(18)
C34 C33 C32 120.0(2)
C33 C34 C35 120.11(19)
C33 C34 H34 119.9
C35 C34 H34 119.9
C34 C35 C30 121.19(19)
C34 C35 H35 119.4
C30 C35 H35 119.4
O4 C36 H36A 109.5
O4 C36 H36B 109.5
H36A C36 H36B 109.5
O4 C36 H36C 109.5
H36A C36 H36C 109.5
H36B C36 H36C 109.5

loop_
_geom_bond_atom_site_label_1
_geom_bond_atom_site_label_2
_geom_bond_distance
O1 C1 1.229(2)
O2 C15 1.371(2)
O2 C18 1.426(3)
O3 C19 1.226(2)
O4 C33 1.374(2)
O4 C36 1.424(2)
C1 C10 1.489(3)
C1 C2 1.494(3)
C2 C3 1.401(3)
C2 C7 1.404(3)
C3 C4 1.387(3)
C3 H3 0.9500
C4 C5 1.388(3)
C4 H4 0.9500
C5 C6 1.389(3)
C5 H5 0.9500
C6 C7 1.395(3)
C6 H6 0.9500
C7 C8 1.506(3)
C8 C9 1.529(3)
C8 H8A 0.9900
C8 H8B 0.9900
C9 C10 1.512(3)
C9 H9A 0.9900
C9 H9B 0.9900
C10 C11 1.343(3)
C11 C12 1.468(3)
C11 H11 0.9500
C12 C17 1.398(3)
C12 C13 1.405(3)
C13 C14 1.381(3)
C13 H13 0.9500
C14 C15 1.389(3)
C14 H14 0.9500
C15 C16 1.392(3)
C16 C17 1.392(3)
C16 H16 0.9500
C17 H17 0.9500
C18 H18A 0.9800
C18 H18B 0.9800
C18 H18C 0.9800
C19 C20 1.494(3)
C19 C28 1.495(3)
C20 C21 1.400(3)
C20 C25 1.405(3)
C21 C22 1.387(3)
C21 H21 0.9500
C22 C23 1.392(3)
C22 H22 0.9500
C23 C24 1.389(3)
C23 H23 0.9500
C24 C25 1.396(3)
C24 H24 0.9500
C25 C26 1.505(3)
C26 C27 1.532(3)
C26 H26A 0.9900
C26 H26B 0.9900
C27 C28 1.507(3)
C27 H27A 0.9900
C27 H27B 0.9900
C28 C29 1.349(3)
C29 C30 1.460(3)
C29 H29 0.9500
C30 C35 1.402(3)
C30 C31 1.412(3)
C31 C32 1.375(3)
C31 H31 0.9500
C32 C33 1.396(3)
C32 H32 0.9500
C33 C34 1.386(3)
C34 C35 1.388(3)
C34 H34 0.9500
C35 H35 0.9500
C36 H36A 0.9800
C36 H36B 0.9800
C36 H36C 0.9800

loop_
_geom_hbond_atom_site_label_D
_geom_hbond_atom_site_label_H
_geom_hbond_atom_site_label_A
_geom_hbond_site_symmetry_A
_geom_hbond_distance_DH
_geom_hbond_distance_HA
_geom_hbond_distance_DA
_geom_hbond_angle_DHA
C13 H13 Cg1 2_655 0.95 2.70 3.486(2) 140
C21 H21 Cg2 1_655 0.95 2.97 3.595(2) 124
C31 H31 Cg2 2_645 0.95 2.64 3.411(2) 139
C36 H36B Cg3 1_555 0.98 2.88 3.592(2) 131

loop_
_geom_torsion_atom_site_label_1
_geom_torsion_atom_site_label_2
_geom_torsion_atom_site_label_3
_geom_torsion_atom_site_label_4
_geom_torsion
O1 C1 C2 C3 -15.4(3)
C10 C1 C2 C3 161.88(18)
O1 C1 C2 C7 166.67(19)
C10 C1 C2 C7 -16.1(3)
C7 C2 C3 C4 0.6(3)
C1 C2 C3 C4 -177.35(18)
C2 C3 C4 C5 -1.1(3)
C3 C4 C5 C6 0.6(3)
C4 C5 C6 C7 0.6(3)
C5 C6 C7 C2 -1.1(3)
C5 C6 C7 C8 179.15(19)
C3 C2 C7 C6 0.5(3)
C1 C2 C7 C6 178.42(18)
C3 C2 C7 C8 -179.74(18)
C1 C2 C7 C8 -1.8(3)
C6 C7 C8 C9 -142.08(19)
C2 C7 C8 C9 38.1(2)
C7 C8 C9 C10 -56.1(2)
O1 C1 C10 C11 -7.2(3)
C2 C1 C10 C11 175.64(17)
O1 C1 C10 C9 172.68(19)
C2 C1 C10 C9 -4.5(3)
C8 C9 C10 C11 -140.1(2)
C8 C9 C10 C1 40.1(2)
C1 C10 C11 C12 172.93(19)
C9 C10 C11 C12 -6.9(3)
C10 C11 C12 C17 -35.3(3)
C10 C11 C12 C13 149.7(2)
C17 C12 C13 C14 0.6(3)
C11 C12 C13 C14 175.92(18)
C12 C13 C14 C15 -1.5(3)
C18 O2 C15 C14 169.11(19)
C18 O2 C15 C16 -10.1(3)
C13 C14 C15 O2 -177.76(18)
C13 C14 C15 C16 1.5(3)
O2 C15 C16 C17 178.62(18)
C14 C15 C16 C17 -0.5(3)
C15 C16 C17 C12 -0.4(3)
C13 C12 C17 C16 0.3(3)
C11 C12 C17 C16 -174.79(18)
O3 C19 C20 C21 16.0(3)
C28 C19 C20 C21 -160.95(18)
O3 C19 C20 C25 -165.3(2)
C28 C19 C20 C25 17.7(3)
C25 C20 C21 C22 -0.7(3)
C19 C20 C21 C22 177.95(19)
C20 C21 C22 C23 0.2(3)
C21 C22 C23 C24 0.9(3)
C22 C23 C24 C25 -1.5(3)
C23 C24 C25 C20 1.0(3)
C23 C24 C25 C26 -179.12(19)
C21 C20 C25 C24 0.1(3)
C19 C20 C25 C24 -178.53(18)
C21 C20 C25 C26 -179.76(18)
C19 C20 C25 C26 1.6(3)
C24 C25 C26 C27 142.0(2)
C20 C25 C26 C27 -38.1(3)
C25 C26 C27 C28 54.7(2)
O3 C19 C28 C29 4.3(3)
C20 C19 C28 C29 -178.81(17)
O3 C19 C28 C27 -175.23(19)
C20 C19 C28 C27 1.7(3)
C26 C27 C28 C29 143.1(2)
C26 C27 C28 C19 -37.4(2)
C19 C28 C29 C30 -172.60(19)
C27 C28 C29 C30 6.9(3)
C28 C29 C30 C35 35.2(3)
C28 C29 C30 C31 -148.7(2)
C35 C30 C31 C32 -0.4(3)
C29 C30 C31 C32 -176.69(18)
C30 C31 C32 C33 0.9(3)
C36 O4 C33 C34 6.9(3)
C36 O4 C33 C32 -172.37(18)
C31 C32 C33 O4 178.49(17)
C31 C32 C33 C34 -0.8(3)
O4 C33 C34 C35 -179.09(18)
C32 C33 C34 C35 0.1(3)
C33 C34 C35 C30 0.5(3)
C31 C30 C35 C34 -0.3(3)
C29 C30 C35 C34 175.87(18)

loop_
_cod_related_entry_id
_cod_related_entry_database
_cod_related_entry_code
1 ChemSpider 606029
